data_1100218
loop_
_publ_author_name
'Krieger, Matthias'
'Gould, Robert O.'
'Harms, Klaus'
'Greiner, Andreas'
'Dehnicke, Kurt'

_publ_section_title
;
 Phosphaniminato- und Phosphanimin-Komplexe von Nickel(II). Die
 Kristallstrukturen von [Ni(O~3~SCF~3~)(NPMe~3~)]~4~,
 [Ni~4~Br~5~{NP(NMe~2~)~3~}~3~], [NiBr~2~{HNP(NMe~2~)~3~}~2~]
 und [Ni(PMePh~2~)~4~]
;
_journal_coden_ASTM ZAACAB
_journal_issue 4
_journal_name_full
;
 Zeitschrift fuer Anorganische und Allgemeine Chemie
;
_journal_page_first 747
_journal_page_last 754
_journal_paper_doi 10.1002/1521-3749(200104)627:4<747::AID-ZAAC747>3.0.CO;2-H
_journal_volume 627
_journal_year 2001
_chemical_formula_moiety 'C52 H52 Ni1 P4'
_chemical_formula_sum 'C52 H52 Ni P4'
_chemical_name_systematic
;
tetrakis(Diphenyl(methyl)phosphine)-nickel(0)
;
_space_group_IT_number 2
_symmetry_cell_setting triclinic
_symmetry_Int_Tables_number 2
_symmetry_space_group_name_Hall '-P 1'
_symmetry_space_group_name_H-M 'P -1'
_cell_angle_alpha 81.547(13)
_cell_angle_beta 79.148(16)
_cell_angle_gamma 84.912(18)
_cell_formula_units_Z 2
_cell_length_a 10.531(2)
_cell_length_b 13.150(3)
_cell_length_c 16.745(3)
_cell_volume 2248.236
_diffrn_ambient_temperature 223
_exptl_crystal_colour 'pale red'
_exptl_crystal_density_diffrn 1.27
_refine_ls_R_factor_gt 4.97
_refine_ls_wR_factor_gt 4.97
_cod_original_formula_sum 'C52 H52 Ni1 P4'
_cod_database_code 1100218

loop_
_symmetry_equiv_pos_site_id
_symmetry_equiv_pos_as_xyz
1 x,y,z
2 -x,-y,-z

loop_
_atom_site_label
_atom_site_type_symbol
_atom_site_fract_x
_atom_site_fract_y
_atom_site_fract_z
Ni1 Ni 0.74989(4) 0.75608(3) 0.25475(2)
P1 P 0.80908(9) 0.79693(7) 0.12188(5)
C1 C 0.7105(3) 0.7688(3) 0.0478(2)
C2 C 0.6201(4) 0.8394(4) 0.0181(2)
H1 H 0.61040 0.90600 0.03340
C3 C 0.5425(5) 0.8139(5) -0.0346(3)
H2 H 0.48160 0.86330 -0.05420
C4 C 0.5550(5) 0.7181(5) -0.0573(3)
H3 H 0.50200 0.70070 -0.09200
C5 C 0.6453(5) 0.6469(4) -0.0295(3)
H4 H 0.65480 0.58090 -0.04580
C6 C 0.7225(4) 0.6714(4) 0.0223(2)
H5 H 0.78400 0.62160 0.04070
C7 C 0.9667(3) 0.7428(3) 0.0713(2)
C8 C 1.0124(4) 0.6483(3) 0.1056(3)
H6 H 0.96420 0.61550 0.15410
C9 C 1.1285(5) 0.6001(4) 0.0704(3)
H7 H 1.15630 0.53430 0.09350
C10 C 1.2022(5) 0.6502(5) 0.0010(4)
H8 H 1.28120 0.61910 -0.02310
C11 C 1.1589(5) 0.7464(5) -0.0327(3)
H9 H 1.21000 0.78110 -0.07910
C12 C 1.0418(4) 0.7922(4) 0.0006(2)
H10 H 1.01240 0.85670 -0.02410
C13 C 0.8248(4) 0.9362(3) 0.0888(2)
H11 H 0.84930 0.94860 0.02960
H12 H 0.89080 0.95980 0.11390
H13 H 0.74260 0.97330 0.10570
P2 P 0.56421(9) 0.84676(7) 0.28247(5)
C14 C 0.4561(3) 0.8208(3) 0.3833(2)
C15 C 0.4520(4) 0.8792(3) 0.4464(2)
H14 H 0.50090 0.93760 0.43720
C16 C 0.3768(4) 0.8525(4) 0.5230(2)
H15 H 0.37590 0.89260 0.56520
C17 C 0.3033(4) 0.7676(4) 0.5376(3)
H16 H 0.25360 0.74880 0.58970
C18 C 0.3038(4) 0.7106(3) 0.4745(3)
H17 H 0.25220 0.65380 0.48340
C19 C 0.3795(4) 0.7363(3) 0.3985(3)
H18 H 0.37930 0.69630 0.35640
C20 C 0.5637(4) 0.9888(3) 0.2728(2)
C21 C 0.4513(4) 1.0548(3) 0.2718(3)
H19 H 0.37050 1.02680 0.27750
C22 C 0.4585(5) 1.1599(4) 0.2625(3)
H20 H 0.38240 1.20290 0.26160
C23 C 0.5759(5) 1.2033(3) 0.2544(3)
H21 H 0.57970 1.27520 0.24770
C24 C 0.6869(5) 1.1403(3) 0.2562(3)
H22 H 0.76710 1.16890 0.25170
C25 C 0.6799(4) 1.0339(3) 0.2648(2)
H23 H 0.75650 0.99150 0.26520
C26 C 0.4456(4) 0.8370(4) 0.2168(3)
H24 H 0.36350 0.87100 0.23860
H25 H 0.43380 0.76500 0.21540
H26 H 0.47680 0.86990 0.16170
P3 P 0.70687(9) 0.59874(7) 0.31111(6)
C27 C 0.8293(4) 0.4900(3) 0.2964(3)
C28 C 0.9080(4) 0.4533(3) 0.3534(4)
H27 H 0.89200 0.47800 0.40450
C29 C 1.0100(6) 0.3808(4) 0.3364(7)
H28 H 1.06360 0.35740 0.37520
C30 C 1.0313(7) 0.3441(5) 0.2629(9)
H29 H 1.10230 0.29690 0.25070
C31 C 0.9529(6) 0.3737(5) 0.2063(6)
H30 H 0.96700 0.34510 0.15690
C32 C 0.8500(5) 0.4484(4) 0.2234(4)
H31 H 0.79530 0.47000 0.18500
C33 C 0.5660(4) 0.5415(3) 0.2882(2)
C34 C 0.5323(4) 0.5712(3) 0.2124(3)
H32 H 0.58240 0.61820 0.17420
C35 C 0.4259(5) 0.5338(4) 0.1908(3)
H33 H 0.40630 0.55380 0.13800
C36 C 0.3497(5) 0.4677(4) 0.2467(4)
H34 H 0.27530 0.44450 0.23340
C37 C 0.3828(5) 0.4358(4) 0.3222(4)
H35 H 0.33190 0.38900 0.36020
C38 C 0.4899(4) 0.4714(3) 0.3432(3)
H36 H 0.51170 0.44830 0.39500
C39 C 0.6702(4) 0.5842(3) 0.4242(2)
H37 H 0.65880 0.51230 0.44550
H38 H 0.59130 0.62500 0.44180
H39 H 0.74120 0.60760 0.44470
P4 P 0.91784(9) 0.78823(7) 0.30614(5)
C40 C 0.8928(4) 0.8210(3) 0.4119(2)
C41 C 0.7689(4) 0.8272(3) 0.4555(2)
H40 H 0.69960 0.81290 0.43160
C42 C 0.7444(4) 0.8543(4) 0.5345(3)
H41 H 0.65910 0.85790 0.56370
C43 C 0.8453(5) 0.8757(4) 0.5700(3)
H42 H 0.82930 0.89380 0.62340
C44 C 0.9689(4) 0.8703(3) 0.5267(3)
H43 H 1.03750 0.88600 0.55060
C45 C 0.9953(4) 0.8423(3) 0.4487(2)
H44 H 1.08120 0.83760 0.42040
C46 C 1.0185(3) 0.8948(3) 0.2523(2)
C47 C 0.9954(4) 0.9932(3) 0.2753(2)
H45 H 0.93430 1.00450 0.32230
C48 C 1.0626(5) 1.0755(3) 0.2287(3)
H46 H 1.04490 1.14200 0.24400
C49 C 1.1545(5) 1.0598(4) 0.1605(3)
H47 H 1.19980 1.11500 0.12940
C50 C 1.1790(4) 0.9627(4) 0.1389(3)
H48 H 1.24240 0.95150 0.09290
C51 C 1.1120(4) 0.8805(3) 0.1835(2)
H49 H 1.12990 0.81450 0.16710
C52 C 1.0486(4) 0.6856(3) 0.3134(3)
H50 H 1.12260 0.71340 0.32730
H51 H 1.07380 0.65940 0.26100
H52 H 1.01780 0.63000 0.35550

loop_
_atom_type_symbol
_atom_type_radius_bond
C 0.68
H 0.23
Ni 1.50
P 1.05
